data_4081192
loop_
_publ_author_name
'M\'enard, Gabriel'
'Gilbert, Thomas M.'
'Hatnean, Jillian A.'
'Kraft, Anne'
'Krossing, Ingo'
'Stephan, Douglas W.'

_publ_section_title
;
 Stoichiometric Reduction of CO2to CO by Phosphine/AlX3-Based Frustrated
 Lewis Pairs
;
_journal_issue 15
_journal_name_full Organometallics
_journal_page_first 4416
_journal_paper_doi 10.1021/om400619y
_journal_volume 32
_journal_year 2013
_chemical_formula_sum 'C30 H10 Al Br2 F15'
_chemical_formula_weight 842.18
_chemical_name_systematic
; 
 ? 
;
_space_group_IT_number 14
_symmetry_cell_setting monoclinic
_symmetry_space_group_name_Hall '-P 2ybc'
_symmetry_space_group_name_H-M 'P 1 21/c 1'
_atom_sites_solution_hydrogens geom
_atom_sites_solution_primary direct
_atom_sites_solution_secondary difmap
_audit_creation_method SHELXL-97
_cell_angle_alpha 90.00
_cell_angle_beta 107.620(5)
_cell_angle_gamma 90.00
_cell_formula_units_Z 4
_cell_length_a 16.566(2)
_cell_length_b 7.4086(9)
_cell_length_c 24.971(3)
_cell_measurement_temperature 150(2)
_cell_volume 2920.9(6)
_computing_structure_refinement 'SHELXL-97 (Sheldrick, 2008)'
_computing_structure_solution 'SHELXS-97 (Sheldrick, 2008)'
_diffrn_ambient_temperature 150(2)
_diffrn_measured_fraction_theta_full 0.998
_diffrn_measured_fraction_theta_max 0.998
_diffrn_radiation_monochromator graphite
_diffrn_radiation_source 'fine-focus sealed tube'
_diffrn_radiation_type MoK\a
_diffrn_radiation_wavelength 0.71073
_diffrn_reflns_av_R_equivalents 0.0356
_diffrn_reflns_av_sigmaI/netI 0.0288
_diffrn_reflns_limit_h_max 23
_diffrn_reflns_limit_h_min -23
_diffrn_reflns_limit_k_max 10
_diffrn_reflns_limit_k_min -10
_diffrn_reflns_limit_l_max 32
_diffrn_reflns_limit_l_min -35
_diffrn_reflns_number 62411
_diffrn_reflns_theta_full 30.32
_diffrn_reflns_theta_max 30.32
_diffrn_reflns_theta_min 1.71
_exptl_absorpt_coefficient_mu 2.924
_exptl_absorpt_correction_T_max 0.7460
_exptl_absorpt_correction_T_min 0.6241
_exptl_absorpt_correction_type multi-scan
_exptl_absorpt_process_details sadabs
_exptl_crystal_density_diffrn 1.915
_exptl_crystal_density_method 'not measured'
_exptl_crystal_F_000 1632
_exptl_crystal_size_max 0.24
_exptl_crystal_size_mid 0.22
_exptl_crystal_size_min 0.18
_refine_diff_density_max 0.597
_refine_diff_density_min -0.520
_refine_diff_density_rms 0.065
_refine_ls_extinction_method none
_refine_ls_goodness_of_fit_ref 1.008
_refine_ls_hydrogen_treatment mixed
_refine_ls_matrix_type full
_refine_ls_number_parameters 433
_refine_ls_number_reflns 8761
_refine_ls_number_restraints 0
_refine_ls_restrained_S_all 1.008
_refine_ls_R_factor_all 0.0485
_refine_ls_R_factor_gt 0.0302
_refine_ls_shift/su_max 0.001
_refine_ls_shift/su_mean 0.000
_refine_ls_structure_factor_coef Fsqd
_refine_ls_weighting_details 'calc w=1/[\s^2^(Fo^2^)+(0.0308P)^2^+1.2617P] where P=(Fo^2^+2Fc^2^)/3'
_refine_ls_weighting_scheme calc
_refine_ls_wR_factor_gt 0.0627
_refine_ls_wR_factor_ref 0.0682
_reflns_number_gt 6838
_reflns_number_total 8761
_reflns_threshold_expression >2sigma(I)
_cod_data_source_file om400619y_si_003.cif
_cod_data_source_block gm082_0m
_cod_original_cell_volume 2920.8(6)
_cod_original_sg_symbol_H-M P2(1)/c
_cod_database_code 4081192

loop_
_symmetry_equiv_pos_as_xyz
'x, y, z'
'-x, y+1/2, -z+1/2'
'-x, -y, -z'
'x, -y-1/2, z-1/2'

loop_
_atom_site_label
_atom_site_type_symbol
_atom_site_fract_x
_atom_site_fract_y
_atom_site_fract_z
_atom_site_U_iso_or_equiv
_atom_site_adp_type
_atom_site_occupancy
_atom_site_symmetry_multiplicity
_atom_site_calc_flag
_atom_site_refinement_flags
Al1 Al 0.21241(3) 0.61477(8) 0.41053(2) 0.02544(12) Uani 1 1 d .
Br1 Br 0.251083(11) 0.28795(2) 0.367904(7) 0.02641(5) Uani 1 1 d .
Br2 Br 0.188826(16) 0.98850(3) 0.461688(8) 0.03997(6) Uani 1 1 d .
F1 F 0.08236(6) 0.60593(16) 0.47802(4) 0.0328(2) Uani 1 1 d .
F2 F 0.09381(8) 0.49152(18) 0.58175(5) 0.0455(3) Uani 1 1 d .
F3 F 0.24089(9) 0.34679(18) 0.64851(5) 0.0466(3) Uani 1 1 d .
F4 F 0.37417(7) 0.30129(15) 0.60786(5) 0.0389(3) Uani 1 1 d .
F5 F 0.36393(6) 0.41347(16) 0.50354(4) 0.0333(2) Uani 1 1 d .
F6 F 0.10499(8) 0.93423(15) 0.33395(5) 0.0386(3) Uani 1 1 d .
F7 F -0.05996(8) 0.94449(18) 0.27207(5) 0.0472(3) Uani 1 1 d .
F8 F -0.15614(7) 0.6398(2) 0.25858(5) 0.0489(3) Uani 1 1 d .
F9 F -0.08809(7) 0.32902(17) 0.30905(5) 0.0413(3) Uani 1 1 d .
F10 F 0.07240(6) 0.32247(14) 0.37760(5) 0.0304(2) Uani 1 1 d .
F11 F 0.22801(6) 0.70243(15) 0.29322(4) 0.0312(2) Uani 1 1 d .
F12 F 0.35370(7) 0.84671(17) 0.25972(4) 0.0376(3) Uani 1 1 d .
F13 F 0.49992(7) 0.95269(16) 0.33709(5) 0.0373(3) Uani 1 1 d .
F14 F 0.51849(7) 0.92109(17) 0.44892(5) 0.0376(3) Uani 1 1 d .
F15 F 0.39235(7) 0.77991(16) 0.48300(4) 0.0337(3) Uani 1 1 d .
C1 C 0.22284(10) 0.5173(2) 0.48602(7) 0.0207(3) Uani 1 1 d .
C2 C 0.15609(11) 0.5307(2) 0.50878(7) 0.0232(3) Uani 1 1 d .
C3 C 0.16065(12) 0.4733(2) 0.56234(8) 0.0285(4) Uani 1 1 d .
C4 C 0.23476(13) 0.3993(2) 0.59596(7) 0.0300(4) Uani 1 1 d .
C5 C 0.30239(12) 0.3781(2) 0.57539(7) 0.0271(4) Uani 1 1 d .
C6 C 0.29521(11) 0.4370(2) 0.52150(7) 0.0236(3) Uani 1 1 d .
C7 C 0.09534(11) 0.6276(2) 0.35851(7) 0.0235(3) Uani 1 1 d .
C8 C 0.05832(12) 0.7814(2) 0.32993(7) 0.0267(4) Uani 1 1 d .
C9 C -0.02563(12) 0.7895(3) 0.29714(7) 0.0313(4) Uani 1 1 d .
C10 C -0.07467(11) 0.6363(3) 0.29052(7) 0.0311(4) Uani 1 1 d .
C11 C -0.04043(11) 0.4787(3) 0.31661(7) 0.0274(4) Uani 1 1 d .
C12 C 0.04250(11) 0.4792(2) 0.35061(7) 0.0229(3) Uani 1 1 d .
C13 C 0.30452(11) 0.7362(2) 0.38952(7) 0.0218(3) Uani 1 1 d .
C14 C 0.29863(11) 0.7584(2) 0.33318(7) 0.0230(3) Uani 1 1 d .
C15 C 0.36225(11) 0.8306(2) 0.31489(7) 0.0252(4) Uani 1 1 d .
C16 C 0.43708(11) 0.8843(2) 0.35436(8) 0.0259(4) Uani 1 1 d .
C17 C 0.44598(11) 0.8679(2) 0.41078(8) 0.0257(4) Uani 1 1 d .
C18 C 0.38016(11) 0.7951(2) 0.42708(7) 0.0233(3) Uani 1 1 d .
C19 C 0.35029(11) 0.3291(2) 0.34522(7) 0.0226(3) Uani 1 1 d .
C20 C 0.34103(12) 0.3398(2) 0.28832(8) 0.0283(4) Uani 1 1 d .
H20A H 0.2871 0.3264 0.2611 0.034 Uiso 1 1 calc R
C21 C 0.41310(13) 0.3708(3) 0.27219(9) 0.0357(4) Uani 1 1 d .
H21A H 0.4087 0.3789 0.2334 0.043 Uiso 1 1 calc R
C22 C 0.49136(13) 0.3898(3) 0.31242(10) 0.0388(5) Uani 1 1 d .
H22A H 0.5402 0.4135 0.3011 0.047 Uiso 1 1 calc R
C23 C 0.49869(12) 0.3744(3) 0.36885(9) 0.0374(5) Uani 1 1 d .
H23A H 0.5528 0.3850 0.3960 0.045 Uiso 1 1 calc R
C24 C 0.42776(12) 0.3435(2) 0.38624(8) 0.0292(4) Uani 1 1 d .
H24A H 0.4323 0.3326 0.4250 0.035 Uiso 1 1 calc R
C25 C 0.20133(12) 0.9535(2) 0.53945(7) 0.0263(4) Uani 1 1 d .
C26 C 0.13098(13) 0.9721(3) 0.55745(9) 0.0341(4) Uani 1 1 d .
H26A H 0.0777 1.0042 0.5318 0.041 Uiso 1 1 calc R
C27 C 0.13937(14) 0.9433(3) 0.61379(9) 0.0399(5) Uani 1 1 d .
H27A H 0.0916 0.9559 0.6270 0.048 Uiso 1 1 calc R
C28 C 0.21727(14) 0.8961(3) 0.65078(8) 0.0383(5) Uani 1 1 d .
H28A H 0.2225 0.8741 0.6892 0.046 Uiso 1 1 calc R
C29 C 0.28722(13) 0.8809(3) 0.63200(8) 0.0358(4) Uani 1 1 d .
H29A H 0.3407 0.8506 0.6577 0.043 Uiso 1 1 calc R
C30 C 0.27997(12) 0.9097(2) 0.57567(8) 0.0310(4) Uani 1 1 d .
H30A H 0.3279 0.8994 0.5625 0.037 Uiso 1 1 calc R

loop_
_atom_site_aniso_label
_atom_site_aniso_U_11
_atom_site_aniso_U_22
_atom_site_aniso_U_33
_atom_site_aniso_U_23
_atom_site_aniso_U_13
_atom_site_aniso_U_12
Al1 0.0206(3) 0.0389(3) 0.0161(2) 0.0054(2) 0.0045(2) -0.0075(2)
Br1 0.02841(9) 0.02827(9) 0.02697(9) -0.00477(7) 0.01503(7) -0.00859(7)
Br2 0.07075(16) 0.02911(10) 0.02484(10) 0.00527(7) 0.02167(10) 0.00175(9)
F1 0.0224(5) 0.0488(7) 0.0283(6) 0.0017(5) 0.0092(4) 0.0010(5)
F2 0.0427(7) 0.0701(9) 0.0341(7) -0.0034(6) 0.0274(6) -0.0115(6)
F3 0.0666(9) 0.0550(7) 0.0196(6) 0.0093(5) 0.0150(6) -0.0131(7)
F4 0.0416(7) 0.0395(6) 0.0269(6) 0.0090(5) -0.0029(5) 0.0021(5)
F5 0.0263(5) 0.0476(7) 0.0268(6) 0.0002(5) 0.0091(4) 0.0040(5)
F6 0.0561(7) 0.0308(6) 0.0307(6) 0.0054(5) 0.0160(5) -0.0069(5)
F7 0.0555(8) 0.0538(7) 0.0370(7) 0.0237(6) 0.0210(6) 0.0288(6)
F8 0.0220(6) 0.0906(10) 0.0302(6) 0.0133(6) 0.0022(5) 0.0138(6)
F9 0.0265(6) 0.0563(7) 0.0381(7) -0.0024(6) 0.0052(5) -0.0167(5)
F10 0.0249(5) 0.0298(5) 0.0354(6) 0.0097(4) 0.0072(5) -0.0011(4)
F11 0.0287(6) 0.0470(6) 0.0166(5) -0.0007(4) 0.0048(4) -0.0085(5)
F12 0.0434(7) 0.0523(7) 0.0233(6) 0.0073(5) 0.0192(5) -0.0034(5)
F13 0.0331(6) 0.0399(6) 0.0483(7) 0.0024(5) 0.0264(5) -0.0079(5)
F14 0.0258(6) 0.0495(7) 0.0378(6) -0.0141(5) 0.0099(5) -0.0164(5)
F15 0.0338(6) 0.0502(7) 0.0176(5) -0.0071(5) 0.0083(4) -0.0138(5)
C1 0.0214(8) 0.0256(8) 0.0152(7) -0.0008(6) 0.0057(6) -0.0056(6)
C2 0.0247(9) 0.0272(8) 0.0184(8) -0.0012(6) 0.0075(7) -0.0048(7)
C3 0.0336(10) 0.0342(9) 0.0227(9) -0.0051(7) 0.0161(8) -0.0114(8)
C4 0.0466(11) 0.0285(9) 0.0152(8) 0.0008(7) 0.0100(8) -0.0128(8)
C5 0.0335(10) 0.0235(8) 0.0196(8) 0.0018(7) 0.0013(7) -0.0047(7)
C6 0.0259(9) 0.0264(8) 0.0193(8) -0.0028(7) 0.0082(7) -0.0044(7)
C7 0.0240(9) 0.0320(9) 0.0153(8) 0.0033(6) 0.0073(7) -0.0004(7)
C8 0.0347(10) 0.0309(9) 0.0173(8) 0.0020(7) 0.0123(7) 0.0000(8)
C9 0.0361(10) 0.0417(11) 0.0194(9) 0.0113(8) 0.0132(8) 0.0175(9)
C10 0.0182(9) 0.0585(12) 0.0168(8) 0.0055(8) 0.0055(7) 0.0076(8)
C11 0.0209(9) 0.0429(10) 0.0196(8) -0.0006(7) 0.0082(7) -0.0056(7)
C12 0.0207(8) 0.0310(9) 0.0178(8) 0.0037(6) 0.0070(6) 0.0017(7)
C13 0.0244(8) 0.0242(8) 0.0182(8) -0.0017(6) 0.0085(7) -0.0043(6)
C14 0.0246(8) 0.0246(8) 0.0206(8) -0.0009(6) 0.0081(7) -0.0021(6)
C15 0.0319(10) 0.0267(8) 0.0210(8) 0.0027(7) 0.0140(7) 0.0010(7)
C16 0.0265(9) 0.0234(8) 0.0350(10) -0.0007(7) 0.0201(8) -0.0035(7)
C17 0.0235(9) 0.0250(8) 0.0301(9) -0.0083(7) 0.0104(7) -0.0067(7)
C18 0.0280(9) 0.0255(8) 0.0187(8) -0.0044(6) 0.0104(7) -0.0039(7)
C19 0.0248(9) 0.0217(8) 0.0244(8) -0.0017(6) 0.0121(7) -0.0021(6)
C20 0.0289(10) 0.0334(9) 0.0241(9) -0.0003(7) 0.0104(7) 0.0004(7)
C21 0.0426(12) 0.0405(11) 0.0324(10) 0.0033(8) 0.0241(9) 0.0026(9)
C22 0.0322(11) 0.0396(11) 0.0548(14) -0.0006(9) 0.0285(10) -0.0007(9)
C23 0.0227(10) 0.0406(11) 0.0480(13) -0.0058(9) 0.0092(9) -0.0020(8)
C24 0.0306(10) 0.0302(9) 0.0263(9) -0.0037(7) 0.0078(8) -0.0006(7)
C25 0.0398(10) 0.0221(8) 0.0197(8) -0.0005(6) 0.0129(8) -0.0049(7)
C26 0.0318(10) 0.0388(10) 0.0308(10) -0.0016(8) 0.0082(8) 0.0008(8)
C27 0.0429(12) 0.0477(12) 0.0366(11) -0.0055(9) 0.0232(10) -0.0049(10)
C28 0.0534(13) 0.0416(11) 0.0207(9) -0.0048(8) 0.0125(9) -0.0112(10)
C29 0.0358(11) 0.0385(11) 0.0285(10) -0.0019(8) 0.0028(8) -0.0064(9)
C30 0.0342(10) 0.0284(9) 0.0333(10) -0.0044(8) 0.0146(8) -0.0056(8)

loop_
_atom_type_symbol
_atom_type_description
_atom_type_scat_dispersion_real
_atom_type_scat_dispersion_imag
_atom_type_scat_source
C C 0.0033 0.0016 'International Tables Vol C Tables 4.2.6.8 and 6.1.1.4'
H H 0.0000 0.0000 'International Tables Vol C Tables 4.2.6.8 and 6.1.1.4'
F F 0.0171 0.0103 'International Tables Vol C Tables 4.2.6.8 and 6.1.1.4'
Al Al 0.0645 0.0514 'International Tables Vol C Tables 4.2.6.8 and 6.1.1.4'
Br Br -0.2901 2.4595 'International Tables Vol C Tables 4.2.6.8 and 6.1.1.4'

loop_
_geom_angle_atom_site_label_1
_geom_angle_atom_site_label_2
_geom_angle_atom_site_label_3
_geom_angle
C13 Al1 C1 124.64(7)
C13 Al1 C7 119.04(7)
C1 Al1 C7 115.34(7)
C13 Al1 Br1 90.52(5)
C1 Al1 Br1 94.75(5)
C7 Al1 Br1 94.79(6)
C19 Br1 Al1 106.87(5)
C6 C1 C2 114.12(15)
C6 C1 Al1 125.00(12)
C2 C1 Al1 120.85(13)
F1 C2 C3 116.87(15)
F1 C2 C1 119.38(15)
C3 C2 C1 123.74(17)
F2 C3 C4 120.07(16)
F2 C3 C2 120.54(17)
C4 C3 C2 119.38(17)
F3 C4 C3 120.14(17)
F3 C4 C5 120.16(18)
C3 C4 C5 119.69(16)
F4 C5 C4 119.61(16)
F4 C5 C6 121.27(17)
C4 C5 C6 119.12(17)
F5 C6 C5 116.56(16)
F5 C6 C1 119.53(15)
C5 C6 C1 123.91(16)
C12 C7 C8 114.73(16)
C12 C7 Al1 120.47(13)
C8 C7 Al1 124.72(14)
F6 C8 C7 119.64(16)
F6 C8 C9 117.06(16)
C7 C8 C9 123.30(17)
F7 C9 C10 119.71(17)
F7 C9 C8 121.22(19)
C10 C9 C8 119.07(17)
F8 C10 C11 119.59(18)
F8 C10 C9 120.40(18)
C11 C10 C9 120.01(16)
F9 C11 C10 119.69(16)
F9 C11 C12 121.56(17)
C10 C11 C12 118.75(17)
F10 C12 C11 116.66(15)
F10 C12 C7 119.28(15)
C11 C12 C7 124.06(16)
C18 C13 C14 114.77(15)
C18 C13 Al1 125.14(12)
C14 C13 Al1 119.98(12)
F11 C14 C15 116.89(15)
F11 C14 C13 119.37(14)
C15 C14 C13 123.72(16)
F12 C15 C14 121.29(16)
F12 C15 C16 119.72(15)
C14 C15 C16 118.98(16)
F13 C16 C17 120.62(16)
F13 C16 C15 119.56(16)
C17 C16 C15 119.82(15)
F14 C17 C16 119.62(15)
F14 C17 C18 121.32(16)
C16 C17 C18 119.05(16)
F15 C18 C17 116.80(15)
F15 C18 C13 119.54(15)
C17 C18 C13 123.65(16)
C24 C19 C20 123.06(16)
C24 C19 Br1 118.66(13)
C20 C19 Br1 118.27(13)
C19 C20 C21 117.96(18)
C22 C21 C20 120.25(18)
C23 C22 C21 120.32(18)
C22 C23 C24 120.71(19)
C19 C24 C23 117.66(18)
C26 C25 C30 122.23(17)
C26 C25 Br2 118.48(14)
C30 C25 Br2 119.29(14)
C25 C26 C27 118.72(19)
C28 C27 C26 120.13(19)
C29 C28 C27 120.17(19)
C28 C29 C30 120.44(19)
C25 C30 C29 118.29(18)

loop_
_geom_bond_atom_site_label_1
_geom_bond_atom_site_label_2
_geom_bond_distance
Al1 C13 1.9743(17)
Al1 C1 1.9767(17)
Al1 C7 1.9830(18)
Al1 Br1 2.7962(7)
Br1 C19 1.9180(17)
Br2 C25 1.9070(17)
F1 C2 1.351(2)
F2 C3 1.343(2)
F3 C4 1.343(2)
F4 C5 1.346(2)
F5 C6 1.355(2)
F6 C8 1.358(2)
F7 C9 1.349(2)
F8 C10 1.344(2)
F9 C11 1.341(2)
F10 C12 1.3587(19)
F11 C14 1.353(2)
F12 C15 1.3469(19)
F13 C16 1.3409(19)
F14 C17 1.346(2)
F15 C18 1.3537(19)
C1 C6 1.390(2)
C1 C2 1.391(2)
C2 C3 1.383(2)
C3 C4 1.374(3)
C4 C5 1.376(3)
C5 C6 1.385(2)
C7 C12 1.382(2)
C7 C8 1.385(2)
C8 C9 1.385(3)
C9 C10 1.376(3)
C10 C11 1.374(3)
C11 C12 1.379(2)
C13 C18 1.389(2)
C13 C14 1.390(2)
C14 C15 1.377(2)
C15 C16 1.388(3)
C16 C17 1.377(3)
C17 C18 1.384(2)
C19 C24 1.383(3)
C19 C20 1.384(2)
C20 C21 1.390(3)
C21 C22 1.386(3)
C22 C23 1.382(3)
C23 C24 1.389(3)
C25 C26 1.377(3)
C25 C30 1.381(3)
C26 C27 1.388(3)
C27 C28 1.385(3)
C28 C29 1.380(3)
C29 C30 1.391(3)
